data_4077199
loop_
_publ_author_name
'Le Magu\`eres, P.'
'Lindeman, S. V.'
'Kochi, J. K.'

_publ_section_title
;
 Electron Redistribution of Aromatic Ligands in (Arene)Cr(CO)3Complexes.
 Structural (Bond-Length) Changes as Quantitative Measures
;
_journal_issue 1
_journal_name_full Organometallics
_journal_page_first 115
_journal_paper_doi 10.1021/om000658l
_journal_volume 20
_journal_year 2001
_chemical_compound_source 'chemical synthesis'
_chemical_formula_moiety
;
(C18 H22 O2)^+^, (N O), (Cl6 Sb)^-^
;
_chemical_formula_sum 'C18 H22 Cl6 N O3 Sb'
_chemical_formula_weight 634.82
_chemical_name_systematic
; 
 9,10-Dimethoxy-1,2,3,4,5,6,7,8-octahydro-1,4:5,8-anti-dimethanoanthracene
 nitrozonium hexachloroantimonate complex
;
_space_group_IT_number 4
_symmetry_cell_setting monoclinic
_symmetry_space_group_name_Hall 'P 2yb'
_symmetry_space_group_name_H-M 'P 1 21 1'
_atom_sites_solution_hydrogens geom
_atom_sites_solution_primary direct
_atom_sites_solution_secondary difmap
_audit_creation_method SHELXL
_cell_angle_alpha 90.00
_cell_angle_beta 91.5670(10)
_cell_angle_gamma 90.00
_cell_formula_units_Z 4
_cell_length_a 8.83850(10)
_cell_length_b 20.9771(2)
_cell_length_c 12.78670(10)
_cell_measurement_reflns_used 8192
_cell_measurement_temperature 123(2)
_cell_measurement_theta_max 36.2
_cell_measurement_theta_min 1.6
_cell_volume 2369.85(4)
_computing_cell_refinement 'SAINT V4.050 (Siemens, 1989-95)'
_computing_data_collection 'SMART V4.050 (Siemens, 1989-95)'
_computing_data_reduction 'SAINT & SADABS (Sheldrick, 1996)'
_computing_molecular_graphics 'XP V5.06 (Siemens, 1996)'
_computing_publication_material 'SHELXL-93 & XCIF V5.05 (Siemens, 1996)'
_computing_structure_refinement 'SHELXL-93 (Sheldrick, 1993)'
_computing_structure_solution 'SHELXS-86 (Sheldrick, 1990)'
_diffrn_ambient_temperature 123(2)
_diffrn_measurement_device 'Siemens SMART'
_diffrn_measurement_method
;
\w-scan, frame range 0.3 deg, hemisphere
;
_diffrn_radiation_monochromator graphite
_diffrn_radiation_source 'normal-focus sealed tube'
_diffrn_radiation_type MoK\a
_diffrn_radiation_wavelength 0.71073
_diffrn_reflns_av_R_equivalents 0.0289
_diffrn_reflns_av_sigmaI/netI 0.0421
_diffrn_reflns_limit_h_max 14
_diffrn_reflns_limit_h_min -14
_diffrn_reflns_limit_k_max 34
_diffrn_reflns_limit_k_min -34
_diffrn_reflns_limit_l_max 20
_diffrn_reflns_limit_l_min 0
_diffrn_reflns_number 43584
_diffrn_reflns_theta_max 36.27
_diffrn_reflns_theta_min 1.59
_diffrn_standards_decay_% 0.4
_diffrn_standards_number 332
_exptl_absorpt_coefficient_mu 1.861
_exptl_absorpt_correction_T_max 0.650
_exptl_absorpt_correction_T_min 0.483
_exptl_absorpt_correction_type 'empirical (SADABS procedure)'
_exptl_crystal_colour dark
_exptl_crystal_density_diffrn 1.779
_exptl_crystal_density_method none
_exptl_crystal_description prism
_exptl_crystal_F_000 1256
_exptl_crystal_size_max 0.4
_exptl_crystal_size_mid 0.25
_exptl_crystal_size_min 0.15
_refine_diff_density_max 0.824
_refine_diff_density_min -1.024
_refine_diff_density_rms 0.100
_refine_ls_abs_structure_details 'Flack H D (1983), Acta Cryst. A39, 876-881'
_refine_ls_abs_structure_Flack 0.490(9)
_refine_ls_extinction_method none
_refine_ls_goodness_of_fit_all 1.058
_refine_ls_goodness_of_fit_obs 1.049
_refine_ls_hydrogen_treatment
;
riding and rotating model with Uiso=1.2Uiso/eq of an adjacent atom
(1.5Uiso/eq for Me hydrogens)
;
_refine_ls_matrix_type full
_refine_ls_number_parameters 528
_refine_ls_number_reflns 20622
_refine_ls_number_restraints 1
_refine_ls_restrained_S_all 1.065
_refine_ls_restrained_S_obs 1.049
_refine_ls_R_factor_all 0.0459
_refine_ls_R_factor_obs 0.0353
_refine_ls_shift/esd_max 0.004
_refine_ls_shift/esd_mean 0.000
_refine_ls_structure_factor_coef Fsqd
_refine_ls_weighting_details 'w=1/[\s^2^(Fo^2^)+(0.0333P)^2^+1.1401P] where P=(Fo^2^+2Fc^2^)/3'
_refine_ls_weighting_scheme calc
_refine_ls_wR_factor_all 0.0801
_refine_ls_wR_factor_obs 0.0739
_reflns_number_observed 18131
_reflns_number_total 20632
_reflns_observed_criterion >2sigma(I)
_cod_data_source_file om000658l.cif
_cod_data_source_block CRET-NO+
_cod_depositor_comments
;
The following automatic conversions were performed:

'_refine_ls_weighting_scheme' value 'calc
w=1/[\s^2^(Fo^2^)+(0.0333P)^2^+1.1401P] where P=(Fo^2^+2Fc^2^)/3' was
changed to 'calc'. New tag '_refine_ls_weighting_details' was
created. The value of the new tag was set to
'w=1/[\s^2^(Fo^2^)+(0.0333P)^2^+1.1401P] where P=(Fo^2^+2Fc^2^)/3'.

Automatic conversion script
Id: cif_fix_values 3143 2015-03-26 13:38:13Z robertas 
;
_cod_original_sg_symbol_H-M P2(1)
_cod_database_code 4077199

loop_
_symmetry_equiv_pos_as_xyz
'x, y, z'
'-x, y+1/2, -z'

loop_
_atom_site_aniso_label
_atom_site_aniso_U_11
_atom_site_aniso_U_22
_atom_site_aniso_U_33
_atom_site_aniso_U_23
_atom_site_aniso_U_13
_atom_site_aniso_U_12
Sb1 0.01880(7) 0.02145(7) 0.01176(6) -0.00225(6) -0.00198(5) 0.00219(6)
Sb2 0.02245(7) 0.01907(7) 0.01065(6) -0.00078(5) -0.00025(5) 0.00004(6)
Cl1 0.0345(3) 0.0254(3) 0.0159(3) -0.0043(2) -0.0063(2) -0.0008(3)
Cl2 0.0265(3) 0.0397(4) 0.0161(3) 0.0042(3) 0.0020(2) -0.0051(3)
Cl3 0.0353(4) 0.0294(3) 0.0265(3) -0.0134(3) -0.0106(3) 0.0100(3)
Cl4 0.0354(4) 0.0266(3) 0.0254(3) 0.0081(3) -0.0040(3) 0.0003(3)
Cl5 0.0195(3) 0.0242(3) 0.0173(3) 0.0014(2) 0.0008(2) 0.0029(2)
Cl6 0.0229(3) 0.0521(5) 0.0255(3) -0.0078(3) -0.0054(3) 0.0120(3)
Cl7 0.0439(4) 0.0246(3) 0.0207(3) 0.0064(2) -0.0030(3) 0.0016(3)
Cl8 0.0327(3) 0.0245(3) 0.0189(3) -0.0051(2) 0.0002(2) 0.0051(2)
Cl9 0.0345(4) 0.0287(3) 0.0168(3) 0.0060(2) -0.0051(2) -0.0028(3)
Cl10 0.0223(3) 0.0374(4) 0.0187(3) -0.0004(3) -0.0004(2) -0.0014(3)
Cl11 0.0439(4) 0.0300(4) 0.0229(3) -0.0122(3) 0.0021(3) 0.0033(3)
Cl12 0.0288(3) 0.0444(4) 0.0189(3) -0.0005(3) -0.0002(3) -0.0113(3)
O1 0.0144(8) 0.0354(11) 0.0181(9) 0.0010(8) 0.0000(7) 0.0015(7)
O2 0.0162(8) 0.0371(12) 0.0168(8) 0.0036(9) -0.0020(6) 0.0034(8)
O3 0.067(2) 0.0221(11) 0.048(2) 0.0053(10) -0.0123(13) -0.0043(11)
N1 0.0197(9) 0.0222(10) 0.0123(9) 0.0010(7) 0.0007(7) -0.0027(7)
C1 0.0144(10) 0.0184(11) 0.0170(11) -0.0002(9) 0.0003(8) -0.0014(8)
C2 0.0201(11) 0.0176(11) 0.0143(10) 0.0012(8) 0.0004(8) -0.0018(8)
C3 0.0204(10) 0.0171(11) 0.0110(9) 0.0010(8) -0.0035(8) -0.0002(9)
C4 0.0156(9) 0.0188(11) 0.0171(10) 0.0008(9) -0.0007(8) 0.0014(9)
C5 0.0150(10) 0.0232(13) 0.0121(10) 0.0008(8) -0.0014(8) 0.0006(8)
C6 0.0144(10) 0.0199(11) 0.0139(10) 0.0012(8) -0.0018(8) 0.0001(8)
C7 0.0232(12) 0.0275(13) 0.0157(11) 0.0010(9) 0.0058(9) -0.0025(10)
C8 0.0353(15) 0.0236(13) 0.0196(12) 0.0004(10) 0.0045(11) 0.0057(11)
C9 0.0324(14) 0.0253(13) 0.0163(12) -0.0018(10) -0.0016(10) -0.0021(11)
C10 0.0281(12) 0.0233(12) 0.0122(10) 0.0020(9) -0.0016(8) 0.0018(10)
C11 0.0342(14) 0.0210(12) 0.0159(11) 0.0029(9) 0.0049(10) -0.0008(10)
C12 0.0156(10) 0.037(2) 0.0132(10) 0.0004(10) 0.0015(8) 0.0001(10)
C13 0.0246(13) 0.0306(14) 0.0148(11) -0.0014(10) 0.0020(10) 0.0058(11)
C14 0.0238(12) 0.0274(13) 0.0159(11) -0.0027(9) -0.0034(9) 0.0019(10)
C15 0.0184(11) 0.0239(12) 0.0121(10) 0.0015(9) -0.0017(8) 0.0017(9)
C16 0.0222(12) 0.0308(14) 0.0142(11) 0.0060(10) -0.0010(9) -0.0014(10)
C17 0.0147(11) 0.053(2) 0.0221(14) -0.0039(13) -0.0035(10) -0.0001(12)
C18 0.0230(12) 0.0317(14) 0.0225(13) 0.0063(11) -0.0073(10) 0.0023(10)
O1A 0.0143(7) 0.0455(12) 0.0157(8) 0.0012(9) -0.0026(6) -0.0042(9)
O2A 0.0143(8) 0.0445(13) 0.0180(9) -0.0010(9) 0.0008(7) 0.0005(8)
O3A 0.090(2) 0.054(2) 0.051(2) -0.0202(15) -0.020(2) 0.047(2)
N1A 0.048(2) 0.0222(12) 0.0215(11) -0.0021(9) -0.0104(11) 0.0084(11)
C1A 0.0163(10) 0.0219(13) 0.0135(10) 0.0011(8) 0.0009(8) 0.0006(8)
C2A 0.0197(11) 0.0181(11) 0.0108(9) -0.0004(7) 0.0001(8) 0.0007(8)
C3A 0.0174(10) 0.0186(11) 0.0141(10) -0.0013(8) 0.0023(8) 0.0003(8)
C4A 0.0161(10) 0.0204(11) 0.0146(10) -0.0007(8) 0.0001(8) 0.0014(8)
C5A 0.0171(10) 0.0160(11) 0.0117(10) 0.0016(8) 0.0013(8) 0.0019(8)
C6A 0.0173(10) 0.0231(12) 0.0122(10) -0.0001(8) 0.0023(8) -0.0002(8)
C7A 0.0218(11) 0.0253(12) 0.0103(9) 0.0008(8) 0.0006(8) -0.0016(9)
C8A 0.0370(15) 0.0235(13) 0.0151(11) 0.0055(9) 0.0007(10) 0.0033(11)
C9A 0.040(2) 0.0250(14) 0.0184(12) 0.0040(10) 0.0061(11) -0.0082(12)
C10A 0.0214(11) 0.0293(14) 0.0150(11) -0.0023(9) 0.0033(9) -0.0020(10)
C11A 0.0286(13) 0.0234(13) 0.0148(11) -0.0020(9) 0.0041(9) 0.0015(9)
C12A 0.0194(11) 0.0228(12) 0.0121(10) -0.0007(9) -0.0010(8) -0.0004(9)
C13A 0.036(2) 0.0246(13) 0.0170(12) 0.0057(10) -0.0049(11) -0.0028(11)
C14A 0.039(2) 0.036(2) 0.0143(12) 0.0047(11) -0.0005(11) -0.0150(13)
C15A 0.0185(11) 0.038(2) 0.0136(10) -0.0028(10) 0.0022(8) -0.0032(10)
C16A 0.0218(12) 0.0328(15) 0.0160(12) -0.0043(10) 0.0020(10) 0.0028(10)
C17A 0.0186(11) 0.037(2) 0.0178(11) -0.0019(10) -0.0051(9) -0.0021(10)
C18A 0.0161(11) 0.052(2) 0.0209(13) -0.0004(13) -0.0048(10) 0.0025(12)

loop_
_atom_site_label
_atom_site_type_symbol
_atom_site_fract_x
_atom_site_fract_y
_atom_site_fract_z
_atom_site_U_iso_or_equiv
_atom_site_thermal_displace_type
_atom_site_occupancy
_atom_site_calc_flag
_atom_site_refinement_flags
Sb1 Sb -0.09501(2) 0.032481(8) 0.617858(12) 0.01738(3) Uani 1 d .
Sb2 Sb -1.17373(2) 0.271839(8) 0.098011(12) 0.01740(3) Uani 1 d .
Cl1 Cl -0.15348(9) -0.04490(3) 0.48759(5) 0.02542(13) Uani 1 d .
Cl2 Cl -0.16027(8) -0.04071(4) 0.74940(5) 0.02739(14) Uani 1 d .
Cl3 Cl -0.03423(9) 0.10995(4) 0.74732(6) 0.0306(2) Uani 1 d .
Cl4 Cl -0.02920(9) 0.10628(4) 0.48496(6) 0.02922(14) Uani 1 d .
Cl5 Cl 0.15732(7) -0.00625(3) 0.62774(5) 0.02032(11) Uani 1 d .
Cl6 Cl -0.34918(9) 0.06970(5) 0.60587(6) 0.0336(2) Uani 1 d .
Cl7 Cl -1.12659(10) 0.20062(4) 0.23822(6) 0.02983(15) Uani 1 d .
Cl8 Cl -1.23010(9) 0.35179(3) 0.22069(5) 0.02535(13) Uani 1 d .
Cl9 Cl -1.22156(9) 0.34480(4) -0.04182(5) 0.02676(14) Uani 1 d .
Cl10 Cl -0.91604(8) 0.30438(4) 0.10470(5) 0.02613(14) Uani 1 d .
Cl11 Cl -1.11702(10) 0.19147(4) -0.02492(6) 0.0323(2) Uani 1 d .
Cl12 Cl -1.43348(9) 0.24102(4) 0.08798(6) 0.0307(2) Uani 1 d .
O1 O 0.0150(2) 0.30785(11) 0.5778(2) 0.0226(4) Uani 1 d .
O2 O 0.6339(2) 0.26562(12) 0.6217(2) 0.0234(4) Uani 1 d .
O3 O 0.3156(4) 0.13502(12) 0.6135(2) 0.0460(7) Uani 1 d .
N1 N 0.3041(2) 0.18711(11) 0.5991(2) 0.0181(4) Uani 1 d .
C1 C 0.1654(3) 0.29862(13) 0.5815(2) 0.0166(4) Uani 1 d .
C2 C 0.2290(3) 0.28986(13) 0.6830(2) 0.0173(4) Uani 1 d .
C3 C 0.3846(3) 0.27893(13) 0.7043(2) 0.0163(4) Uani 1 d .
C4 C 0.4841(3) 0.27594(14) 0.6189(2) 0.0172(4) Uani 1 d .
C5 C 0.4199(3) 0.28626(13) 0.5179(2) 0.0168(5) Uani 1 d .
C6 C 0.2661(3) 0.29698(13) 0.4969(2) 0.0161(4) Uani 1 d .
C7 C 0.1530(3) 0.29480(14) 0.7871(2) 0.0220(5) Uani 1 d .
H7A H 0.0411(3) 0.28771(14) 0.7857(2) 0.026 Uiso 1 calc R
C8 C 0.2088(4) 0.35917(14) 0.8347(2) 0.0261(6) Uani 1 d .
H8A H 0.1974(4) 0.39431(14) 0.7834(2) 0.031 Uiso 1 calc R
H8B H 0.1527(4) 0.37007(14) 0.8983(2) 0.031 Uiso 1 calc R
C9 C 0.3783(4) 0.34581(15) 0.8617(2) 0.0247(5) Uani 1 d .
H9A H 0.3993(4) 0.34929(15) 0.9379(2) 0.030 Uiso 1 calc R
H9B H 0.4446(4) 0.37592(15) 0.8247(2) 0.030 Uiso 1 calc R
C10 C 0.4023(3) 0.27632(15) 0.8230(2) 0.0212(5) Uani 1 d .
H10A H 0.4944(3) 0.25395(15) 0.8515(2) 0.025 Uiso 1 calc R
C11 C 0.2482(3) 0.24670(14) 0.8511(2) 0.0236(5) Uani 1 d .
H11A H 0.2361(3) 0.20242(14) 0.8254(2) 0.028 Uiso 1 calc R
H11B H 0.2288(3) 0.24874(14) 0.9269(2) 0.028 Uiso 1 calc R
C12 C 0.4974(3) 0.28250(15) 0.4140(2) 0.0220(6) Uani 1 d .
H12A H 0.6090(3) 0.29057(15) 0.4162(2) 0.026 Uiso 1 calc R
C13 C 0.4461(3) 0.2185(2) 0.3643(2) 0.0233(5) Uani 1 d .
H13A H 0.4612(3) 0.1827(2) 0.4140(2) 0.028 Uiso 1 calc R
H13B H 0.5015(3) 0.2094(2) 0.2998(2) 0.028 Uiso 1 calc R
C14 C 0.2744(3) 0.23009(14) 0.3396(2) 0.0225(5) Uani 1 d .
H14A H 0.2109(3) 0.19956(14) 0.3779(2) 0.027 Uiso 1 calc R
H14B H 0.2512(3) 0.22616(14) 0.2637(2) 0.027 Uiso 1 calc R
C15 C 0.2487(3) 0.29978(14) 0.3782(2) 0.0182(5) Uani 1 d .
H15A H 0.1556(3) 0.32154(14) 0.3499(2) 0.022 Uiso 1 calc R
C16 C 0.4006(3) 0.33079(15) 0.3506(2) 0.0224(5) Uani 1 d .
H16A H 0.4201(3) 0.32951(15) 0.2748(2) 0.027 Uiso 1 calc R
H16B H 0.4110(3) 0.37491(15) 0.3773(2) 0.027 Uiso 1 calc R
C17 C -0.0663(3) 0.3092(2) 0.4793(2) 0.0300(7) Uani 1 d .
H17A H -0.1753(3) 0.3099(14) 0.4914(2) 0.045 Uiso 1 calc R
H17B H -0.0413(24) 0.2711(7) 0.4388(9) 0.045 Uiso 1 calc R
H17C H -0.0380(24) 0.3474(7) 0.4403(9) 0.045 Uiso 1 calc R
C18 C 0.7098(3) 0.2432(2) 0.7151(2) 0.0259(6) Uani 1 d .
H18A H 0.8162(8) 0.2346(11) 0.7007(5) 0.039 Uiso 1 calc R
H18B H 0.6612(18) 0.2040(7) 0.7386(11) 0.039 Uiso 1 calc R
H18C H 0.7037(25) 0.2758(5) 0.7698(6) 0.039 Uiso 1 calc R
O1A O -0.2952(2) 0.03283(13) 0.14634(15) 0.0252(4) Uani 1 d .
O2A O -0.9133(2) -0.00777(12) 0.0998(2) 0.0256(4) Uani 1 d .
O3A O -0.8210(4) 0.1327(2) 0.1259(3) 0.0656(10) Uani 1 d .
N1A N -0.7123(3) 0.10457(13) 0.1236(2) 0.0307(5) Uani 1 d .
C1A C -0.4456(3) 0.02205(13) 0.1431(2) 0.0172(5) Uani 1 d .
C2A C -0.5437(3) 0.01629(12) 0.2277(2) 0.0162(4) Uani 1 d .
C3A C -0.6983(3) 0.00544(13) 0.2055(2) 0.0167(4) Uani 1 d .
C4A C -0.7627(3) -0.00064(13) 0.1030(2) 0.0170(4) Uani 1 d .
C5A C -0.6621(3) 0.00347(12) 0.0191(2) 0.0149(4) Uani 1 d .
C6A C -0.5088(3) 0.01542(13) 0.0413(2) 0.0175(5) Uani 1 d .
C7A C -0.5271(3) 0.01602(13) 0.3463(2) 0.0191(5) Uani 1 d .
H7AA H -0.4349(3) 0.03767(13) 0.3762(2) 0.023 Uiso 1 calc R
C8A C -0.5509(4) -0.05425(14) 0.3814(2) 0.0252(5) Uani 1 d .
H8AA H -0.4845(4) -0.08360(14) 0.3429(2) 0.030 Uiso 1 calc R
H8AB H -0.5303(4) -0.05921(14) 0.4574(2) 0.030 Uiso 1 calc R
C9A C -0.7200(4) -0.06691(15) 0.3534(2) 0.0277(6) Uani 1 d .
H9AA H -0.7765(4) -0.07905(15) 0.4161(2) 0.033 Uiso 1 calc R
H9AB H -0.7314(4) -0.10095(15) 0.3001(2) 0.033 Uiso 1 calc R
C10A C -0.7752(3) -0.00117(14) 0.3090(2) 0.0219(5) Uani 1 d .
H10B H -0.8870(3) 0.00614(14) 0.3077(2) 0.026 Uiso 1 calc R
C11A C -0.6798(3) 0.04536(13) 0.3759(2) 0.0222(5) Uani 1 d .
H11C H -0.6994(3) 0.04175(13) 0.4515(2) 0.027 Uiso 1 calc R
H11D H -0.6910(3) 0.09018(13) 0.3527(2) 0.027 Uiso 1 calc R
C12A C -0.6792(3) 0.00302(13) -0.0996(2) 0.0181(4) Uani 1 d .
H12B H -0.7705(3) -0.01946(13) -0.1292(2) 0.022 Uiso 1 calc R
C13A C -0.6590(4) 0.07364(15) -0.1344(2) 0.0260(6) Uani 1 d .
H13C H -0.6814(4) 0.07865(15) -0.2102(2) 0.031 Uiso 1 calc R
H13D H -0.7259(4) 0.10235(15) -0.0952(2) 0.031 Uiso 1 calc R
C14A C -0.4894(4) 0.0877(2) -0.1078(2) 0.0298(7) Uani 1 d .
H14C H -0.4786(4) 0.1224(2) -0.0557(2) 0.036 Uiso 1 calc R
H14D H -0.4343(4) 0.0995(2) -0.1713(2) 0.036 Uiso 1 calc R
C15A C -0.4313(3) 0.0228(2) -0.0619(2) 0.0234(6) Uani 1 d .
H15B H -0.3191(3) 0.0164(2) -0.0602(2) 0.028 Uiso 1 calc R
C16A C -0.5249(3) -0.0252(2) -0.1287(2) 0.0235(5) Uani 1 d .
H16C H -0.5053(3) -0.0218(2) -0.2043(2) 0.028 Uiso 1 calc R
H16D H -0.5116(3) -0.0698(2) -0.1048(2) 0.028 Uiso 1 calc R
C17A C -0.2173(3) 0.0423(2) 0.2449(2) 0.0247(6) Uani 1 d .
H17D H -0.1092(5) 0.0485(12) 0.2333(3) 0.037 Uiso 1 calc R
H17E H -0.2313(24) 0.0048(5) 0.2893(8) 0.037 Uiso 1 calc R
H17F H -0.2583(20) 0.0800(7) 0.2794(9) 0.037 Uiso 1 calc R
C18A C -0.9951(3) -0.0106(2) 0.0000(2) 0.0298(6) Uani 1 d .
H18D H -1.1040(4) -0.0128(13) 0.0119(2) 0.045 Uiso 1 calc R
H18E H -0.9636(23) -0.0485(7) -0.0385(9) 0.045 Uiso 1 calc R
H18F H -0.9730(24) 0.0277(6) -0.0408(9) 0.045 Uiso 1 calc R

loop_
_atom_type_symbol
_atom_type_description
_atom_type_scat_dispersion_real
_atom_type_scat_dispersion_imag
_atom_type_scat_source
C C 0.0033 0.0016 'International Tables Vol C Tables 4.2.6.8 and 6.1.1.4'
H H 0.0000 0.0000 'International Tables Vol C Tables 4.2.6.8 and 6.1.1.4'
N N 0.0061 0.0033 'International Tables Vol C Tables 4.2.6.8 and 6.1.1.4'
O O 0.0106 0.0060 'International Tables Vol C Tables 4.2.6.8 and 6.1.1.4'
Cl Cl 0.1484 0.1585 'International Tables Vol C Tables 4.2.6.8 and 6.1.1.4'
Sb Sb -0.5866 1.5461 'International Tables Vol C Tables 4.2.6.8 and 6.1.1.4'

loop_
_geom_angle_atom_site_label_1
_geom_angle_atom_site_label_2
_geom_angle_atom_site_label_3
_geom_angle
Cl2 Sb1 Cl3 90.19(3)
Cl2 Sb1 Cl1 90.14(3)
Cl3 Sb1 Cl1 179.44(3)
Cl2 Sb1 Cl5 89.25(2)
Cl3 Sb1 Cl5 90.16(2)
Cl1 Sb1 Cl5 89.40(3)
Cl2 Sb1 Cl6 90.61(3)
Cl3 Sb1 Cl6 90.89(3)
Cl1 Sb1 Cl6 89.55(3)
Cl5 Sb1 Cl6 178.94(3)
Cl2 Sb1 Cl4 179.94(2)
Cl3 Sb1 Cl4 89.86(3)
Cl1 Sb1 Cl4 89.80(3)
Cl5 Sb1 Cl4 90.75(3)
Cl6 Sb1 Cl4 89.39(3)
Cl8 Sb2 Cl7 88.91(3)
Cl8 Sb2 Cl11 179.91(3)
Cl7 Sb2 Cl11 90.99(3)
Cl8 Sb2 Cl10 89.51(3)
Cl7 Sb2 Cl10 90.31(3)
Cl11 Sb2 Cl10 90.48(3)
Cl8 Sb2 Cl9 90.34(3)
Cl7 Sb2 Cl9 179.25(3)
Cl11 Sb2 Cl9 89.75(3)
Cl10 Sb2 Cl9 89.58(3)
Cl8 Sb2 Cl12 90.46(3)
Cl7 Sb2 Cl12 91.09(3)
Cl11 Sb2 Cl12 89.56(3)
Cl10 Sb2 Cl12 178.61(3)
Cl9 Sb2 Cl12 89.02(3)
C1 O1 C17 120.4(2)
C4 O2 C18 121.0(2)
O1 C1 C2 114.8(2)
O1 C1 C6 128.1(2)
C2 C1 C6 117.0(2)
C1 C2 C3 124.0(2)
C1 C2 C7 128.7(2)
C3 C2 C7 107.2(2)
C2 C3 C4 118.5(2)
C2 C3 C10 105.7(2)
C4 C3 C10 135.6(2)
O2 C4 C5 114.9(2)
O2 C4 C3 128.1(2)
C5 C4 C3 117.0(2)
C6 C5 C4 124.4(2)
C6 C5 C12 107.6(2)
C4 C5 C12 127.9(2)
C5 C6 C1 119.0(2)
C5 C6 C15 105.6(2)
C1 C6 C15 135.2(2)
C2 C7 C11 100.1(2)
C2 C7 C8 105.1(2)
C11 C7 C8 101.4(2)
C9 C8 C7 102.9(2)
C8 C9 C10 103.7(2)
C3 C10 C11 100.3(2)
C3 C10 C9 105.8(2)
C11 C10 C9 100.0(2)
C7 C11 C10 94.9(2)
C5 C12 C16 99.7(2)
C5 C12 C13 105.7(2)
C16 C12 C13 101.7(2)
C12 C13 C14 102.7(2)
C13 C14 C15 103.4(2)
C6 C15 C16 100.3(2)
C6 C15 C14 105.5(2)
C16 C15 C14 100.8(2)
C12 C16 C15 94.4(2)
C1A O1A C17A 120.0(2)
C4A O2A C18A 120.2(2)
O1A C1A C6A 114.2(2)
O1A C1A C2A 128.1(2)
C6A C1A C2A 117.6(2)
C3A C2A C1A 118.3(2)
C3A C2A C7A 105.5(2)
C1A C2A C7A 136.2(2)
C2A C3A C4A 124.3(2)
C2A C3A C10A 107.2(2)
C4A C3A C10A 128.4(2)
O2A C4A C5A 128.9(2)
O2A C4A C3A 114.3(2)
C5A C4A C3A 116.8(2)
C6A C5A C4A 118.8(2)
C6A C5A C12A 105.9(2)
C4A C5A C12A 135.2(2)
C5A C6A C1A 124.2(2)
C5A C6A C15A 107.5(2)
C1A C6A C15A 128.2(2)
C2A C7A C11A 100.5(2)
C2A C7A C8A 106.3(2)
C11A C7A C8A 100.5(2)
C9A C8A C7A 103.5(2)
C8A C9A C10A 102.8(2)
C3A C10A C11A 100.2(2)
C3A C10A C9A 104.8(2)
C11A C10A C9A 101.4(2)
C10A C11A C7A 94.6(2)
C5A C12A C16A 100.3(2)
C5A C12A C13A 105.6(2)
C16A C12A C13A 100.8(2)
C14A C13A C12A 103.6(2)
C13A C14A C15A 102.8(2)
C6A C15A C16A 99.6(2)
C6A C15A C14A 105.4(2)
C16A C15A C14A 101.2(2)
C12A C16A C15A 94.6(2)

loop_
_geom_bond_atom_site_label_1
_geom_bond_atom_site_label_2
_geom_bond_distance
Sb1 Cl2 2.3606(7)
Sb1 Cl3 2.3709(7)
Sb1 Cl1 2.3726(7)
Sb1 Cl5 2.3737(6)
Sb1 Cl6 2.3793(7)
Sb1 Cl4 2.3825(7)
Sb2 Cl8 2.3589(7)
Sb2 Cl7 2.3620(7)
Sb2 Cl11 2.3680(7)
Sb2 Cl10 2.3770(7)
Sb2 Cl9 2.3825(7)
Sb2 Cl12 2.3851(8)
O1 C1 1.342(3)
O1 C17 1.434(4)
O2 C4 1.341(3)
O2 C18 1.432(3)
O3 N1 1.112(3)
C1 C2 1.412(4)
C1 C6 1.421(3)
C2 C3 1.413(4)
C2 C7 1.511(4)
C3 C4 1.423(3)
C3 C10 1.522(3)
C4 C5 1.413(4)
C5 C6 1.396(3)
C5 C12 1.514(4)
C6 C15 1.523(4)
C7 C11 1.536(4)
C7 C8 1.556(4)
C8 C9 1.554(4)
C9 C10 1.556(4)
C10 C11 1.548(4)
C12 C16 1.542(4)
C12 C13 1.549(4)
C13 C14 1.561(4)
C14 C15 1.562(4)
C15 C16 1.541(4)
O1A C1A 1.348(3)
O1A C17A 1.433(3)
O2A C4A 1.339(3)
O2A C18A 1.451(4)
O3A N1A 1.128(4)
C1A C6A 1.410(4)
C1A C2A 1.410(3)
C2A C3A 1.407(4)
C2A C7A 1.520(4)
C3A C4A 1.420(4)
C3A C10A 1.510(4)
C4A C5A 1.415(3)
C5A C6A 1.399(4)
C5A C12A 1.521(3)
C6A C15A 1.511(4)
C7A C11A 1.540(4)
C7A C8A 1.557(4)
C8A C9A 1.550(5)
C9A C10A 1.564(4)
C10A C11A 1.535(4)
C12A C16A 1.541(4)
C12A C13A 1.558(4)
C13A C14A 1.556(5)
C14A C15A 1.564(5)
C15A C16A 1.546(4)

loop_
_geom_torsion_atom_site_label_1
_geom_torsion_atom_site_label_2
_geom_torsion_atom_site_label_3
_geom_torsion_atom_site_label_4
_geom_torsion
C17 O1 C1 C2 -171.9(3)
C17 O1 C1 C6 8.4(4)
O1 C1 C2 C3 179.5(2)
C6 C1 C2 C3 -0.8(4)
O1 C1 C2 C7 -5.5(4)
C6 C1 C2 C7 174.3(3)
C1 C2 C3 C4 -0.6(4)
C7 C2 C3 C4 -176.5(2)
C1 C2 C3 C10 176.8(3)
C7 C2 C3 C10 0.8(3)
C18 O2 C4 C5 -168.6(3)
C18 O2 C4 C3 12.7(5)
C2 C3 C4 O2 -179.4(3)
C10 C3 C4 O2 4.3(5)
C2 C3 C4 C5 2.0(4)
C10 C3 C4 C5 -174.3(3)
O2 C4 C5 C6 179.0(3)
C3 C4 C5 C6 -2.2(4)
O2 C4 C5 C12 4.6(4)
C3 C4 C5 C12 -176.6(3)
C4 C5 C6 C1 0.8(4)
C12 C5 C6 C1 176.2(2)
C4 C5 C6 C15 -175.3(3)
C12 C5 C6 C15 0.1(3)
O1 C1 C6 C5 -179.6(3)
C2 C1 C6 C5 0.7(4)
O1 C1 C6 C15 -4.9(5)
C2 C1 C6 C15 175.4(3)
C1 C2 C7 C11 149.9(3)
C3 C2 C7 C11 -34.4(3)
C1 C2 C7 C8 -105.2(3)
C3 C2 C7 C8 70.5(3)
C2 C7 C8 C9 -69.8(3)
C11 C7 C8 C9 34.0(3)
C7 C8 C9 C10 1.9(3)
C2 C3 C10 C11 32.8(3)
C4 C3 C10 C11 -150.6(3)
C2 C3 C10 C9 -70.8(3)
C4 C3 C10 C9 105.8(4)
C8 C9 C10 C3 67.1(3)
C8 C9 C10 C11 -36.7(3)
C2 C7 C11 C10 51.8(2)
C8 C7 C11 C10 -56.0(2)
C3 C10 C11 C7 -51.5(2)
C9 C10 C11 C7 56.7(2)
C6 C5 C12 C16 33.8(3)
C4 C5 C12 C16 -151.0(3)
C6 C5 C12 C13 -71.4(3)
C4 C5 C12 C13 103.8(3)
C5 C12 C13 C14 68.1(3)
C16 C12 C13 C14 -35.6(2)
C12 C13 C14 C15 0.1(3)
C5 C6 C15 C16 -34.0(3)
C1 C6 C15 C16 150.8(3)
C5 C6 C15 C14 70.4(3)
C1 C6 C15 C14 -104.8(3)
C13 C14 C15 C6 -68.7(2)
C13 C14 C15 C16 35.4(2)
C5 C12 C16 C15 -51.6(2)
C13 C12 C16 C15 56.8(2)
C6 C15 C16 C12 52.1(2)
C14 C15 C16 C12 -56.1(2)
C17A O1A C1A C6A 178.2(3)
C17A O1A C1A C2A -2.3(5)
O1A C1A C2A C3A 179.5(3)
C6A C1A C2A C3A -1.1(4)
O1A C1A C2A C7A -3.6(5)
C6A C1A C2A C7A 175.8(3)
C1A C2A C3A C4A 0.5(4)
C7A C2A C3A C4A -177.3(3)
C1A C2A C3A C10A 177.9(2)
C7A C2A C3A C10A 0.2(3)
C18A O2A C4A C5A -1.7(5)
C18A O2A C4A C3A 176.2(3)
C2A C3A C4A O2A -177.0(3)
C10A C3A C4A O2A 6.2(4)
C2A C3A C4A C5A 1.2(4)
C10A C3A C4A C5A -175.6(3)
O2A C4A C5A C6A 175.6(3)
C3A C4A C5A C6A -2.3(4)
O2A C4A C5A C12A 1.4(5)
C3A C4A C5A C12A -176.5(3)
C4A C5A C6A C1A 1.8(4)
C12A C5A C6A C1A 177.6(3)
C4A C5A C6A C15A -175.4(2)
C12A C5A C6A C15A 0.4(3)
O1A C1A C6A C5A 179.4(3)
C2A C1A C6A C5A -0.1(4)
O1A C1A C6A C15A -4.0(4)
C2A C1A C6A C15A 176.5(3)
C3A C2A C7A C11A -33.8(3)
C1A C2A C7A C11A 149.1(3)
C3A C2A C7A C8A 70.5(3)
C1A C2A C7A C8A -106.6(3)
C2A C7A C8A C9A -67.2(3)
C11A C7A C8A C9A 37.1(3)
C7A C8A C9A C10A -2.0(3)
C2A C3A C10A C11A 33.6(3)
C4A C3A C10A C11A -149.2(3)
C2A C3A C10A C9A -71.2(3)
C4A C3A C10A C9A 106.1(3)
C8A C9A C10A C3A 69.9(3)
C8A C9A C10A C11A -34.0(3)
C3A C10A C11A C7A -51.5(2)
C9A C10A C11A C7A 56.0(2)
C2A C7A C11A C10A 51.9(2)
C8A C7A C11A C10A -57.1(2)
C6A C5A C12A C16A 33.5(3)
C4A C5A C12A C16A -151.8(3)
C6A C5A C12A C13A -70.8(3)
C4A C5A C12A C13A 103.9(3)
C5A C12A C13A C14A 67.9(3)
C16A C12A C13A C14A -36.0(3)
C12A C13A C14A C15A 0.7(3)
C5A C6A C15A C16A -34.0(3)
C1A C6A C15A C16A 149.0(3)
C5A C6A C15A C14A 70.5(3)
C1A C6A C15A C14A -106.5(3)
C13A C14A C15A C6A -68.5(3)
C13A C14A C15A C16A 34.9(3)
C5A C12A C16A C15A -51.8(2)
C13A C12A C16A C15A 56.5(2)
C6A C15A C16A C12A 51.7(2)
C14A C15A C16A C12A -56.3(2)
